data_4500347
loop_
_publ_author_name
'Nunes, Giovana G.'
'Seisenbaeva, Gulaim A.'
'Kessler, Vadim G.'

_publ_section_title
;
 Crystal Engineering of Nanomorphology for Complex Oxide Materials via
 Thermal Decomposition of Metal&#x2212;Organic Frameworks. Case Study of
 Sodium Tantalate
;
_journal_issue 4
_journal_name_full 'Crystal Growth &amp; Design'
_journal_page_first 1238
_journal_paper_doi 10.1021/cg101456w
_journal_volume 11
_journal_year 2011
_chemical_formula_sum 'C30 H60 Na O12 Ta'
_chemical_formula_weight 816.72
_chemical_name_systematic
; 
 ? 
;
_space_group_IT_number 12
_symmetry_cell_setting monoclinic
_symmetry_space_group_name_Hall '-C 2y'
_symmetry_space_group_name_H-M 'C 1 2/m 1'
_atom_sites_solution_hydrogens none
_atom_sites_solution_primary direct
_atom_sites_solution_secondary difmap
_audit_creation_method SHELXL-97
_cell_angle_alpha 90.00
_cell_angle_beta 90.180(8)
_cell_angle_gamma 90.00
_cell_formula_units_Z 2
_cell_length_a 17.394(12)
_cell_length_b 10.049(7)
_cell_length_c 8.404(6)
_cell_measurement_reflns_used 74
_cell_measurement_temperature 296(2)
_cell_measurement_theta_max 25.16
_cell_measurement_theta_min 3.61
_cell_volume 1468.9(18)
_computing_cell_refinement 'Bruker Apex-II'
_computing_data_collection 'Bruker Apex-II'
_computing_data_reduction 'Bruker Apex-II'
_computing_molecular_graphics 'Bruker SHELXTL-NT'
_computing_publication_material 'Bruker SHELXTL-NT'
_computing_structure_refinement 'SHELXL-97 (Sheldrick, 1997)'
_computing_structure_solution 'SHELXS-97 (Sheldrick, 1990)'
_diffrn_ambient_temperature 296(2)
_diffrn_measured_fraction_theta_full 0.971
_diffrn_measured_fraction_theta_max 0.971
_diffrn_measurement_device_type 'Bruker SMART Apex-II'
_diffrn_measurement_method 'Omega Scan'
_diffrn_radiation_monochromator graphite
_diffrn_radiation_source 'fine-focus sealed tube'
_diffrn_radiation_type MoK\a
_diffrn_radiation_wavelength 0.71073
_diffrn_reflns_av_R_equivalents 0.0210
_diffrn_reflns_av_sigmaI/netI 0.0184
_diffrn_reflns_limit_h_max 21
_diffrn_reflns_limit_h_min -21
_diffrn_reflns_limit_k_max 11
_diffrn_reflns_limit_k_min -12
_diffrn_reflns_limit_l_max 10
_diffrn_reflns_limit_l_min -10
_diffrn_reflns_number 5818
_diffrn_reflns_theta_full 25.99
_diffrn_reflns_theta_max 25.99
_diffrn_reflns_theta_min 3.37
_exptl_absorpt_coefficient_mu 3.824
_exptl_absorpt_correction_T_max 0.7495
_exptl_absorpt_correction_T_min 0.3741
_exptl_absorpt_correction_type multi-scan
_exptl_absorpt_process_details 'Bruker Apex-II'
_exptl_crystal_colour colorless
_exptl_crystal_density_diffrn 1.847
_exptl_crystal_density_meas ?
_exptl_crystal_density_method 'not measured'
_exptl_crystal_description prism
_exptl_crystal_F_000 840
_exptl_crystal_size_max 0.32
_exptl_crystal_size_mid 0.10
_exptl_crystal_size_min 0.08
_refine_diff_density_max 1.023
_refine_diff_density_min -0.725
_refine_diff_density_rms 0.113
_refine_ls_extinction_coef 0.0064(14)
_refine_ls_extinction_expression Fc^*^=kFc[1+0.001xFc^2^\l^3^/sin(2\q)]^-1/4^
_refine_ls_extinction_method SHELXL
_refine_ls_goodness_of_fit_ref 1.372
_refine_ls_hydrogen_treatment none
_refine_ls_matrix_type full
_refine_ls_number_parameters 219
_refine_ls_number_reflns 1489
_refine_ls_number_restraints 377
_refine_ls_restrained_S_all 1.331
_refine_ls_R_factor_all 0.0312
_refine_ls_R_factor_gt 0.0306
_refine_ls_shift/su_max 0.000
_refine_ls_shift/su_mean 0.000
_refine_ls_structure_factor_coef Fsqd
_refine_ls_weighting_details 'calc w=1/[\s^2^(Fo^2^)+(0.0499P)^2^+0.3082P] where P=(Fo^2^+2Fc^2^)/3'
_refine_ls_weighting_scheme calc
_refine_ls_wR_factor_gt 0.0767
_refine_ls_wR_factor_ref 0.0774
_reflns_number_gt 1475
_reflns_number_total 1489
_reflns_threshold_expression >2sigma(I)
_cod_data_source_file cg101456w_si_001.cif
_cod_data_source_block natapmc1
_cod_depositor_comments
;
The following automatic conversions were performed:

'_symmetry_cell_setting' value 'Monoclinic' changed to 'monoclinic'
according to /home/saulius/struct/CIF-dictionaries/cif_core.dic
dictionary named 'cif_core.dic' version 2.4.1 from
2010-06-29.

'_exptl_absorpt_correction_type' value 'Multi-scan'
changed to 'multi-scan' according to
/home/saulius/struct/CIF-dictionaries/cif_core.dic dictionary named
'cif_core.dic' version 2.4.1 from 2010-06-29.

Automatic conversion script
Id: cif_fix_values 1715 2011-07-08 13:25:40Z adriana 

The following automatic conversions were performed:

'_exptl_crystal_density_meas' value 'not measured' was changed to '?'
- the value is perceived as not measured.

Automatic conversion script
Id: cif_fix_values 3008 2015-01-20 13:52:24Z robertas 
;
_cod_original_cell_volume 1468.9(17)
_cod_original_sg_symbol_H-M C2/m
_cod_database_code 4500347

loop_
_symmetry_equiv_pos_as_xyz
'x, y, z'
'-x, y, -z'
'x+1/2, y+1/2, z'
'-x+1/2, y+1/2, -z'
'-x, -y, -z'
'x, -y, z'
'-x+1/2, -y+1/2, -z'
'x+1/2, -y+1/2, z'

loop_
_atom_site_label
_atom_site_type_symbol
_atom_site_fract_x
_atom_site_fract_y
_atom_site_fract_z
_atom_site_U_iso_or_equiv
_atom_site_adp_type
_atom_site_occupancy
_atom_site_symmetry_multiplicity
_atom_site_calc_flag
_atom_site_refinement_flags
Ta1 Ta 0.0000 0.5000 0.5000 0.0423(2) Uani 1 4 d SU
O1 O -0.0894(7) 0.5412(14) 0.3666(17) 0.053(2) Uani 0.25 1 d PU
O2 O -0.0891(7) 0.5407(13) 0.6356(16) 0.049(2) Uani 0.25 1 d PU
O3 O -0.0647(9) 0.6126(18) 0.3650(17) 0.055(2) Uani 0.25 1 d PU
O4 O -0.0244(12) 0.6531(14) 0.3643(17) 0.054(2) Uani 0.25 1 d PU
O5 O -0.0649(9) 0.6134(16) 0.6365(15) 0.048(2) Uani 0.25 1 d PU
O6 O -0.0240(11) 0.6539(14) 0.6370(15) 0.049(2) Uani 0.25 1 d PU
C1 C -0.1411(5) 0.6413(11) 0.5923(11) 0.0514(15) Uani 0.50 1 d PU
C2 C -0.1412(5) 0.6420(11) 0.4077(11) 0.0524(16) Uani 0.50 1 d PU
C3 C 0.0004(6) 0.7826(9) 0.5922(10) 0.0481(17) Uani 0.50 1 d PU
C11 C -0.0967(8) 0.7873(12) 0.6467(15) 0.071(2) Uani 0.50 1 d PU
C12 C -0.0966(8) 0.7882(13) 0.3541(15) 0.073(2) Uani 0.50 1 d PU
C13 C -0.1927(9) 0.5000 0.646(2) 0.071(3) Uani 0.50 2 d SPU
C14 C -0.1918(9) 0.5000 0.353(2) 0.071(3) Uani 0.50 2 d SPU
C21 C -0.2196(13) 0.622(3) 0.332(3) 0.074(4) Uani 0.25 1 d PU
C22 C -0.2185(13) 0.622(3) 0.667(3) 0.071(4) Uani 0.25 1 d PU
C23 C -0.1704(14) 0.766(3) 0.668(3) 0.073(4) Uani 0.25 1 d PU
C24 C -0.0482(17) 0.889(2) 0.669(3) 0.071(5) Uani 0.25 1 d PU
C25 C -0.1699(15) 0.767(3) 0.331(3) 0.075(4) Uani 0.25 1 d PU
C26 C -0.0477(18) 0.890(2) 0.333(3) 0.073(5) Uani 0.25 1 d PU
Na1 Na -0.0001(4) 0.5000 0.1331(6) 0.0620(13) Uani 0.50 2 d SPU
O1A O -0.1116(10) 0.5000 -0.0001(17) 0.192(7) Uani 1 2 d SU
O2A O 0.0544(12) 0.3327(17) -0.001(2) 0.251(7) Uani 1 1 d U
C1A C 0.0372(19) 0.175(3) 0.005(5) 0.282(13) Uani 1 1 d U
C2A C -0.1865(16) 0.609(4) 0.000(4) 0.265(11) Uani 1 1 d U
C3A C -0.146(2) 0.725(5) 0.008(5) 0.300(13) Uani 1 1 d U

loop_
_atom_site_aniso_label
_atom_site_aniso_U_11
_atom_site_aniso_U_22
_atom_site_aniso_U_33
_atom_site_aniso_U_23
_atom_site_aniso_U_13
_atom_site_aniso_U_12
Ta1 0.0259(2) 0.0252(2) 0.0760(3) 0.000 0.00038(12) 0.000
O1 0.033(4) 0.049(5) 0.078(5) 0.013(5) 0.000(4) 0.007(3)
O2 0.033(4) 0.044(5) 0.070(5) 0.006(5) 0.001(4) 0.005(3)
O3 0.037(4) 0.048(5) 0.079(5) 0.029(5) 0.022(5) 0.008(3)
O4 0.047(5) 0.034(5) 0.082(6) 0.017(4) 0.027(6) 0.005(4)
O5 0.035(4) 0.042(5) 0.068(6) 0.006(6) 0.004(5) 0.006(3)
O6 0.042(5) 0.037(5) 0.067(6) 0.001(5) 0.015(6) 0.000(4)
C1 0.038(3) 0.050(4) 0.066(4) 0.000(3) 0.002(3) 0.012(3)
C2 0.036(3) 0.054(4) 0.068(4) 0.003(3) -0.004(3) 0.012(3)
C3 0.055(4) 0.030(4) 0.059(4) -0.002(3) -0.001(3) 0.003(3)
C11 0.070(5) 0.048(4) 0.095(6) -0.009(5) 0.008(5) 0.016(3)
C12 0.080(6) 0.050(4) 0.089(6) 0.010(4) -0.002(5) 0.019(4)
C13 0.039(5) 0.078(6) 0.096(9) 0.000 0.020(6) 0.000
C14 0.040(5) 0.080(6) 0.094(8) 0.000 -0.011(5) 0.000
C21 0.044(6) 0.091(9) 0.088(10) -0.009(10) -0.020(7) 0.024(5)
C22 0.041(6) 0.083(8) 0.089(10) 0.000(10) 0.013(7) 0.018(5)
C23 0.057(6) 0.068(7) 0.093(10) -0.016(9) 0.003(9) 0.026(5)
C24 0.083(11) 0.045(6) 0.086(11) -0.017(9) 0.010(10) 0.010(6)
C25 0.068(7) 0.072(7) 0.086(10) 0.014(9) -0.004(9) 0.032(6)
C26 0.101(13) 0.041(7) 0.076(11) 0.010(8) -0.013(11) 0.008(8)
Na1 0.069(3) 0.066(3) 0.051(2) 0.000 0.001(2) 0.000
O1A 0.135(9) 0.30(2) 0.142(7) 0.000 -0.034(8) 0.000
O2A 0.286(16) 0.196(12) 0.273(12) -0.087(11) 0.048(12) 0.099(13)
C1A 0.33(3) 0.189(12) 0.33(2) -0.121(18) -0.04(3) 0.085(18)
C2A 0.160(15) 0.31(3) 0.328(19) 0.05(2) -0.068(17) 0.027(13)
C3A 0.19(2) 0.31(2) 0.40(3) 0.01(3) -0.01(3) 0.013(19)

loop_
_atom_type_symbol
_atom_type_description
_atom_type_scat_dispersion_real
_atom_type_scat_dispersion_imag
_atom_type_scat_source
C C 0.0033 0.0016 'International Tables Vol C Tables 4.2.6.8 and 6.1.1.4'
H H 0.0000 0.0000 'International Tables Vol C Tables 4.2.6.8 and 6.1.1.4'
O O 0.0106 0.0060 'International Tables Vol C Tables 4.2.6.8 and 6.1.1.4'
Na Na 0.0362 0.0249 'International Tables Vol C Tables 4.2.6.8 and 6.1.1.4'
Ta Ta -0.7052 6.5227 'International Tables Vol C Tables 4.2.6.8 and 6.1.1.4'

loop_
_geom_angle_atom_site_label_1
_geom_angle_atom_site_label_2
_geom_angle_atom_site_label_3
_geom_angle
_geom_angle_site_symmetry_1
_geom_angle_site_symmetry_3
O3 Ta1 O3 180.0(8) 2_556 6_565
O3 Ta1 O3 70.7(12) 2_556 5_566
O3 Ta1 O3 109.3(12) 6_565 5_566
O3 Ta1 O3 109.3(12) 2_556 .
O3 Ta1 O3 70.7(12) 6_565 .
O3 Ta1 O3 180.000(2) 5_566 .
O3 Ta1 O1 24.7(6) 2_556 2_556
O3 Ta1 O1 155.3(6) 6_565 2_556
O3 Ta1 O1 48.4(8) 5_566 2_556
O3 Ta1 O1 131.6(8) . 2_556
O3 Ta1 O1 131.6(8) 2_556 .
O3 Ta1 O1 48.4(8) 6_565 .
O3 Ta1 O1 155.3(6) 5_566 .
O3 Ta1 O1 24.7(6) . .
O1 Ta1 O1 155.6(8) 2_556 .
O3 Ta1 O1 155.3(6) 2_556 6_565
O3 Ta1 O1 24.7(6) 6_565 6_565
O3 Ta1 O1 131.6(8) 5_566 6_565
O3 Ta1 O1 48.4(8) . 6_565
O1 Ta1 O1 180.000(1) 2_556 6_565
O1 Ta1 O1 24.4(8) . 6_565
O3 Ta1 O1 48.4(8) 2_556 5_566
O3 Ta1 O1 131.6(8) 6_565 5_566
O3 Ta1 O1 24.7(6) 5_566 5_566
O3 Ta1 O1 155.3(6) . 5_566
O1 Ta1 O1 24.4(8) 2_556 5_566
O1 Ta1 O1 180.000(2) . 5_566
O1 Ta1 O1 155.6(8) 6_565 5_566
O3 Ta1 O2 103.7(5) 2_556 6_565
O3 Ta1 O2 76.3(5) 6_565 6_565
O3 Ta1 O2 89.8(6) 5_566 6_565
O3 Ta1 O2 90.2(6) . 6_565
O1 Ta1 O2 109.7(6) 2_556 6_565
O1 Ta1 O2 75.5(6) . 6_565
O1 Ta1 O2 70.3(6) 6_565 6_565
O1 Ta1 O2 104.5(6) 5_566 6_565
O3 Ta1 O2 89.8(6) 2_556 .
O3 Ta1 O2 90.2(6) 6_565 .
O3 Ta1 O2 103.7(5) 5_566 .
O3 Ta1 O2 76.3(5) . .
O1 Ta1 O2 104.5(6) 2_556 .
O1 Ta1 O2 70.3(6) . .
O1 Ta1 O2 75.5(6) 6_565 .
O1 Ta1 O2 109.7(6) 5_566 .
O2 Ta1 O2 24.0(8) 6_565 .
O3 Ta1 O2 76.3(5) 2_556 2_556
O3 Ta1 O2 103.7(5) 6_565 2_556
O3 Ta1 O2 90.2(6) 5_566 2_556
O3 Ta1 O2 89.8(6) . 2_556
O1 Ta1 O2 70.3(6) 2_556 2_556
O1 Ta1 O2 104.5(6) . 2_556
O1 Ta1 O2 109.7(6) 6_565 2_556
O1 Ta1 O2 75.5(6) 5_566 2_556
O2 Ta1 O2 180.000(1) 6_565 2_556
O2 Ta1 O2 156.0(8) . 2_556
O3 Ta1 O2 90.2(6) 2_556 5_566
O3 Ta1 O2 89.8(6) 6_565 5_566
O3 Ta1 O2 76.3(5) 5_566 5_566
O3 Ta1 O2 103.7(5) . 5_566
O1 Ta1 O2 75.5(6) 2_556 5_566
O1 Ta1 O2 109.7(6) . 5_566
O1 Ta1 O2 104.5(6) 6_565 5_566
O1 Ta1 O2 70.3(6) 5_566 5_566
O2 Ta1 O2 156.0(8) 6_565 5_566
O2 Ta1 O2 180.000(1) . 5_566
O2 Ta1 O2 24.0(8) 2_556 5_566
O1 O1 O3 149.2(13) 6_565 .
O1 O1 C2 136.4(7) 6_565 .
O3 O1 C2 73.3(15) . .
O1 O1 O3 15.5(7) 6_565 6_565
O3 O1 O3 133.7(19) . 6_565
C2 O1 O3 150.7(12) . 6_565
O1 O1 O4 134.8(7) 6_565 .
O3 O1 O4 14.3(11) . .
C2 O1 O4 87.1(11) . .
O3 O1 O4 119.3(11) 6_565 .
O1 O1 C14 77.0(4) 6_565 .
O3 O1 C14 133.7(16) . .
C2 O1 C14 63.4(7) . .
O3 O1 C14 92.4(8) 6_565 .
O4 O1 C14 147.9(10) . .
O1 O1 Ta1 77.8(4) 6_565 .
O3 O1 Ta1 77.6(13) . .
C2 O1 Ta1 121.5(10) . .
O3 O1 Ta1 65.8(8) 6_565 .
O4 O1 Ta1 66.1(7) . .
C14 O1 Ta1 139.4(9) . .
O1 O1 Na1 80.6(3) 6_565 .
O3 O1 Na1 79.2(15) . .
C2 O1 Na1 134.7(9) . .
O3 O1 Na1 70.9(7) 6_565 .
O4 O1 Na1 70.8(7) . .
C14 O1 Na1 120.7(9) . .
Ta1 O1 Na1 85.5(5) . .
O2 O2 O5 150.0(13) 6_565 .
O2 O2 C1 136.1(7) 6_565 .
O5 O2 C1 72.5(14) . .
O2 O2 O5 15.2(6) 6_565 6_565
O5 O2 O5 134.8(18) . 6_565
C1 O2 O5 149.9(11) . 6_565
O2 O2 O6 135.1(7) 6_565 .
O5 O2 O6 14.9(11) . .
C1 O2 O6 86.9(10) . .
O5 O2 O6 119.9(11) 6_565 .
O2 O2 C13 77.2(4) 6_565 .
O5 O2 C13 132.7(15) . .
C1 O2 C13 62.9(7) . .
O5 O2 C13 92.4(7) 6_565 .
O6 O2 C13 147.5(10) . .
O2 O2 Ta1 78.0(4) 6_565 .
O5 O2 Ta1 78.0(13) . .
C1 O2 Ta1 120.5(9) . .
O5 O2 Ta1 66.1(7) 6_565 .
O6 O2 Ta1 66.1(7) . .
C13 O2 Ta1 138.5(9) . .
O2 O2 Na1 80.6(3) 6_565 5_566
O5 O2 Na1 80.0(13) . 5_566
C1 O2 Na1 135.4(9) . 5_566
O5 O2 Na1 71.2(7) 6_565 5_566
O6 O2 Na1 71.1(7) . 5_566
C13 O2 Na1 121.8(9) . 5_566
Ta1 O2 Na1 85.9(5) . 5_566
O4 O3 O1 151(2) . .
O4 O3 C2 136(2) . .
O1 O3 C2 72.1(14) . .
O4 O3 O1 135.5(18) . 6_565
O1 O3 O1 15.3(8) . 6_565
C2 O3 O1 87.0(10) . 6_565
O4 O3 O6 15.0(12) . 2_556
O1 O3 O6 135.9(17) . 2_556
C2 O3 O6 149.3(16) . 2_556
O1 O3 O6 120.5(12) 6_565 2_556
O4 O3 C12 77.4(17) . .
O1 O3 C12 131.7(17) . .
C2 O3 C12 62.0(8) . .
O1 O3 C12 147.0(11) 6_565 .
O6 O3 C12 92.4(12) 2_556 .
O4 O3 Ta1 78.3(14) . .
O1 O3 Ta1 77.7(13) . .
C2 O3 Ta1 121.0(9) . .
O1 O3 Ta1 65.8(7) 6_565 .
O6 O3 Ta1 66.6(7) 2_556 .
C12 O3 Ta1 138.7(12) . .
O4 O3 Na1 80.3(14) . .
O1 O3 Na1 81.8(16) . .
C2 O3 Na1 135.6(12) . .
O1 O3 Na1 72.2(9) 6_565 .
O6 O3 Na1 71.1(7) 2_556 .
C12 O3 Na1 121.6(7) . .
Ta1 O3 Na1 86.1(5) . .
O3 O4 O6 151(2) . 2_556
O3 O4 C3 135(2) . 2_556
O6 O4 C3 72.6(17) 2_556 2_556
O3 O4 O5 135.5(18) . 2_556
O6 O4 O5 15.0(11) 2_556 2_556
C3 O4 O5 86.9(13) 2_556 2_556
O3 O4 O1 14.8(12) . .
O6 O4 O1 135.8(17) 2_556 .
C3 O4 O1 148.6(13) 2_556 .
O5 O4 O1 120.8(11) 2_556 .
O3 O4 C12 77.3(17) . .
O6 O4 C12 132.1(18) 2_556 .
C3 O4 C12 62.4(8) 2_556 .
O5 O4 C12 147.1(13) 2_556 .
O1 O4 C12 92.1(11) . .
O3 O4 Ta1 77.8(13) . .
O6 O4 Ta1 78.5(14) 2_556 .
C3 O4 Ta1 120.6(12) 2_556 .
O5 O4 Ta1 66.4(8) 2_556 .
O1 O4 Ta1 65.9(7) . .
C12 O4 Ta1 138.4(9) . .
O3 O4 Na1 81.2(16) . .
O6 O4 Na1 80.0(13) 2_556 .
C3 O4 Na1 135.5(10) 2_556 .
O5 O4 Na1 71.3(7) 2_556 .
O1 O4 Na1 72.5(8) . .
C12 O4 Na1 121.9(9) . .
Ta1 O4 Na1 86.2(5) . .
O6 O5 O2 150(2) . .
O6 O5 C1 136.1(19) . .
O2 O5 C1 72.5(14) . .
O6 O5 O2 135.0(17) . 6_565
O2 O5 O2 14.8(8) . 6_565
C1 O5 O2 86.8(10) . 6_565
O6 O5 O4 15.4(12) . 2_556
O2 O5 O4 134.4(17) . 2_556
C1 O5 O4 149.7(14) . 2_556
O2 O5 O4 119.6(11) 6_565 2_556
O6 O5 C11 77.8(16) . .
O2 O5 C11 132.4(16) . .
C1 O5 C11 62.4(8) . .
O2 O5 C11 147.1(11) 6_565 .
O4 O5 C11 93.2(11) 2_556 .
O6 O5 Ta1 78.0(13) . .
O2 O5 Ta1 77.4(14) . .
C1 O5 Ta1 120.2(10) . .
O2 O5 Ta1 65.8(8) 6_565 .
O4 O5 Ta1 65.5(7) 2_556 .
C11 O5 Ta1 138.6(9) . .
O6 O5 Na1 80.4(13) . 5_566
O2 O5 Na1 80.7(13) . 5_566
C1 O5 Na1 135.8(10) . 5_566
O2 O5 Na1 71.5(7) 6_565 5_566
O4 O5 Na1 71.5(8) 2_556 5_566
C11 O5 Na1 122.1(8) . 5_566
Ta1 O5 Na1 85.9(5) . 5_566
O5 O6 O4 150(2) . 2_556
O5 O6 C3 135.7(19) . .
O4 O6 C3 72.8(16) 2_556 .
O5 O6 O2 15.3(12) . .
O4 O6 O2 134.3(17) 2_556 .
C3 O6 O2 149.3(14) . .
O5 O6 O3 135.1(17) . 2_556
O4 O6 O3 14.5(12) 2_556 2_556
C3 O6 O3 86.8(13) . 2_556
O2 O6 O3 119.8(11) . 2_556
O5 O6 C11 76.5(16) . .
O4 O6 C11 133.9(18) 2_556 .
C3 O6 C11 63.5(8) . .
O2 O6 C11 91.8(11) . .
O3 O6 C11 148.3(13) 2_556 .
O5 O6 Ta1 78.0(14) . .
O4 O6 Ta1 76.8(13) 2_556 .
C3 O6 Ta1 119.8(9) . .
O2 O6 Ta1 65.8(7) . .
O3 O6 Ta1 65.5(7) 2_556 .
C11 O6 Ta1 137.9(10) . .
O5 O6 Na1 80.8(13) . 5_566
O4 O6 Na1 80.7(14) 2_556 5_566
C3 O6 Na1 136.0(10) . 5_566
O2 O6 Na1 71.6(7) . 5_566
O3 O6 Na1 71.9(8) 2_556 5_566
C11 O6 Na1 121.8(8) . 5_566
Ta1 O6 Na1 86.0(5) . 5_566
O5 C1 O2 35.0(7) . .
O5 C1 C23 112.2(13) . .
O2 C1 C23 135.5(13) . .
O5 C1 C22 135.5(13) . .
O2 C1 C22 112.3(14) . .
C23 C1 C22 67.8(17) . .
O5 C1 C2 105.3(9) . .
O2 C1 C2 105.1(9) . .
C23 C1 C2 115.0(13) . .
C22 C1 C2 114.8(12) . .
O5 C1 C11 71.2(9) . .
O2 C1 C11 104.9(9) . .
C23 C1 C11 47.6(12) . .
C22 C1 C11 113.7(13) . .
C2 C1 C11 105.1(8) . .
O5 C1 C13 104.8(10) . .
O2 C1 C13 71.2(9) . .
C23 C1 C13 113.4(13) . .
C22 C1 C13 47.4(12) . .
C2 C1 C13 105.2(9) . .
C11 C1 C13 149.3(9) . .
O1 C2 O3 34.6(8) . .
O1 C2 C25 135.8(13) . .
O3 C2 C25 112.4(14) . .
O1 C2 C21 112.1(14) . .
O3 C2 C21 135.3(14) . .
C25 C2 C21 68.6(17) . .
O1 C2 C1 104.2(9) . .
O3 C2 C1 104.8(9) . .
C25 C2 C1 115.5(12) . .
C21 C2 C1 114.7(12) . .
O1 C2 C12 105.2(9) . .
O3 C2 C12 71.7(9) . .
C25 C2 C12 47.2(13) . .
C21 C2 C12 114.2(14) . .
C1 C2 C12 105.4(8) . .
O1 C2 C14 70.5(9) . .
O3 C2 C14 103.8(11) . .
C25 C2 C14 114.1(13) . .
C21 C2 C14 47.4(13) . .
C1 C2 C14 105.1(9) . .
C12 C2 C14 149.2(9) . .
O4 C3 O6 34.6(8) 2_556 .
O4 C3 C26 113.2(14) 2_556 2_556
O6 C3 C26 135.6(13) . 2_556
O4 C3 C24 135.0(13) 2_556 .
O6 C3 C24 111.5(14) . .
C26 C3 C24 67.5(17) 2_556 .
O4 C3 C3 105.1(7) 2_556 2_556
O6 C3 C3 105.4(7) . 2_556
C26 C3 C3 115.1(12) 2_556 2_556
C24 C3 C3 115.0(12) . 2_556
O4 C3 C12 71.3(10) 2_556 2_556
O6 C3 C12 104.6(10) . 2_556
C26 C3 C12 48.4(13) 2_556 2_556
C24 C3 C12 114.0(13) . 2_556
C3 C3 C12 105.5(10) 2_556 2_556
O4 C3 C11 103.9(10) 2_556 .
O6 C3 C11 70.4(9) . .
C26 C3 C11 113.6(14) 2_556 .
C24 C3 C11 47.7(12) . .
C3 C3 C11 104.8(9) 2_556 .
C12 C3 C11 149.5(8) 2_556 .
C23 C11 C24 136.0(18) . .
C23 C11 C1 57.4(13) . .
C24 C11 C1 166.3(14) . .
C23 C11 C3 167.0(15) . .
C24 C11 C3 56.6(12) . .
C1 C11 C3 109.9(7) . .
C23 C11 O6 124.0(16) . .
C24 C11 O6 97.5(14) . .
C1 C11 O6 71.1(8) . .
C3 C11 O6 46.1(7) . .
C23 C11 O5 98.5(15) . .
C24 C11 O5 123.0(15) . .
C1 C11 O5 46.4(7) . .
C3 C11 O5 70.8(7) . .
O6 C11 O5 25.7(6) . .
C25 C12 C26 136.3(18) . .
C25 C12 C2 57.4(13) . .
C26 C12 C2 166.0(14) . .
C25 C12 C3 167.1(15) . 2_556
C26 C12 C3 56.4(12) . 2_556
C2 C12 C3 109.8(7) . 2_556
C25 C12 O3 98.4(16) . .
C26 C12 O3 122.8(15) . .
C2 C12 O3 46.3(7) . .
C3 C12 O3 70.6(8) 2_556 .
C25 C12 O4 123.5(16) . .
C26 C12 O4 97.6(15) . .
C2 C12 O4 70.6(8) . .
C3 C12 O4 46.3(8) 2_556 .
O3 C12 O4 25.3(6) . .
C22 C13 C22 137(2) . 6_565
C22 C13 C1 56.6(11) . .
C22 C13 C1 166.0(15) 6_565 .
C22 C13 C1 166.0(15) . 6_565
C22 C13 C1 56.6(11) 6_565 6_565
C1 C13 C1 109.5(10) . 6_565
C22 C13 O2 97.6(13) . .
C22 C13 O2 122.9(14) 6_565 .
C1 C13 O2 45.9(6) . .
C1 C13 O2 70.5(7) 6_565 .
C22 C13 O2 122.9(14) . 6_565
C22 C13 O2 97.6(13) 6_565 6_565
C1 C13 O2 70.5(7) . 6_565
C1 C13 O2 45.9(6) 6_565 6_565
O2 C13 O2 25.6(8) . 6_565
C21 C14 C21 134(2) 6_565 .
C21 C14 C2 167.4(14) 6_565 .
C21 C14 C2 57.6(11) . .
C21 C14 C2 57.6(11) 6_565 6_565
C21 C14 C2 167.4(14) . 6_565
C2 C14 C2 110.3(10) . 6_565
C21 C14 O1 124.8(14) 6_565 .
C21 C14 O1 98.9(13) . .
C2 C14 O1 46.1(6) . .
C2 C14 O1 71.1(7) 6_565 .
C21 C14 O1 98.9(13) 6_565 6_565
C21 C14 O1 124.8(14) . 6_565
C2 C14 O1 71.1(7) . 6_565
C2 C14 O1 46.1(6) 6_565 6_565
O1 C14 O1 26.1(9) . 6_565
C14 C21 C2 75.0(12) . .
C14 C21 C25 127.5(17) . .
C2 C21 C25 55.1(12) . .
C13 C22 C1 76.0(13) . .
C13 C22 C23 129.6(17) . .
C1 C22 C23 56.1(13) . .
C11 C23 C1 75.1(13) . .
C11 C23 C22 128.8(19) . .
C1 C23 C22 56.1(13) . .
C11 C24 C3 75.6(13) . .
C11 C24 C26 129.1(18) . 2_556
C3 C24 C26 55.7(12) . 2_556
C12 C25 C2 75.4(13) . .
C12 C25 C21 129.4(19) . .
C2 C25 C21 56.3(13) . .
C12 C26 C3 75.2(13) . 2_556
C12 C26 C24 129.4(19) . 2_556
C3 C26 C24 56.8(13) 2_556 2_556
O1A Na1 O2A 52.0(6) . 2
O1A Na1 O2A 52.0(6) . 5_565
O2A Na1 O2A 98.4(10) 2 5_565
O1A Na1 O2A 96.6(7) . .
O2A Na1 O2A 50.2(11) 2 .
O2A Na1 O2A 119.8(4) 5_565 .
O1A Na1 O2A 96.6(7) . 6_565
O2A Na1 O2A 119.8(4) 2 6_565
O2A Na1 O2A 50.2(11) 5_565 6_565
O2A Na1 O2A 97.4(11) . 6_565
O1A Na1 O1A 120.1(5) . 5_565
O2A Na1 O1A 96.8(6) 2 5_565
O2A Na1 O1A 96.8(6) 5_565 5_565
O2A Na1 O1A 51.7(6) . 5_565
O2A Na1 O1A 51.7(6) 6_565 5_565
O1A Na1 Na1 60.3(5) . 5_565
O2A Na1 Na1 60.3(4) 2 5_565
O2A Na1 Na1 60.3(4) 5_565 5_565
O2A Na1 Na1 59.5(6) . 5_565
O2A Na1 Na1 59.5(6) 6_565 5_565
O1A Na1 Na1 59.8(4) 5_565 5_565
O1A Na1 O4 103.9(6) . .
O2A Na1 O4 140.9(7) 2 .
O2A Na1 O4 81.4(5) 5_565 .
O2A Na1 O4 157.2(7) . .
O2A Na1 O4 90.2(6) 6_565 .
O1A Na1 O4 122.1(6) 5_565 .
Na1 Na1 O4 140.7(3) 5_565 .
O1A Na1 O4 103.9(6) . 6_565
O2A Na1 O4 81.4(5) 2 6_565
O2A Na1 O4 140.9(7) 5_565 6_565
O2A Na1 O4 90.2(6) . 6_565
O2A Na1 O4 157.2(7) 6_565 6_565
O1A Na1 O4 122.1(6) 5_565 6_565
Na1 Na1 O4 140.7(3) 5_565 6_565
O4 Na1 O4 75.4(6) . 6_565
O1A Na1 O6 121.9(6) . 2_556
O2A Na1 O6 156.9(6) 2 2_556
O2A Na1 O6 89.2(6) 5_565 2_556
O2A Na1 O6 141.4(8) . 2_556
O2A Na1 O6 81.7(6) 6_565 2_556
O1A Na1 O6 103.9(5) 5_565 2_556
Na1 Na1 O6 140.3(3) 5_565 2_556
O4 Na1 O6 19.3(4) . 2_556
O4 Na1 O6 79.1(5) 6_565 2_556
O1A Na1 O6 121.9(6) . 5_566
O2A Na1 O6 89.2(6) 2 5_566
O2A Na1 O6 156.9(6) 5_565 5_566
O2A Na1 O6 81.7(6) . 5_566
O2A Na1 O6 141.4(8) 6_565 5_566
O1A Na1 O6 103.9(5) 5_565 5_566
Na1 Na1 O6 140.3(3) 5_565 5_566
O4 Na1 O6 79.1(5) . 5_566
O4 Na1 O6 19.3(4) 6_565 5_566
O6 Na1 O6 76.1(7) 2_556 5_566
O1A Na1 O5 140.6(5) . 2_556
O2A Na1 O5 156.4(6) 2 2_556
O2A Na1 O5 103.3(6) 5_565 2_556
O2A Na1 O5 122.6(7) . 2_556
O2A Na1 O5 81.8(6) 6_565 2_556
O1A Na1 O5 89.7(5) 5_565 2_556
Na1 Na1 O5 140.2(5) 5_565 2_556
O4 Na1 O5 37.2(5) . 2_556
O4 Na1 O5 76.0(5) 6_565 2_556
O6 Na1 O5 18.8(4) 2_556 2_556
O6 Na1 O5 67.2(6) 5_566 2_556
C2A O1A C2A 80(3) 6_565 .
C2A O1A Na1 131.4(14) 6_565 .
C2A O1A Na1 131.4(14) . .
C2A O1A Na1 131.5(15) 6_565 5_565
C2A O1A Na1 131.5(15) . 5_565
Na1 O1A Na1 59.9(5) . 5_565
C3A O2A C1A 81(2) 5_565 .
C3A O2A Na1 130(2) 5_565 5_565
C1A O2A Na1 133.0(18) . 5_565
C3A O2A Na1 132(2) 5_565 .
C1A O2A Na1 129.9(18) . .
Na1 O2A Na1 60.2(4) 5_565 .
C1A C1A O2A 100.5(14) 2 .
C3A C2A O1A 99(2) . .
C2A C3A O2A 101(3) . 5_565

loop_
_geom_bond_atom_site_label_1
_geom_bond_atom_site_label_2
_geom_bond_distance
_geom_bond_site_symmetry_2
Ta1 O3 1.957(13) 2_556
Ta1 O3 1.957(13) 6_565
Ta1 O3 1.957(13) 5_566
Ta1 O3 1.957(13) .
Ta1 O1 1.958(12) 2_556
Ta1 O1 1.958(12) .
Ta1 O1 1.958(12) 6_565
Ta1 O1 1.958(12) 5_566
Ta1 O2 1.969(13) 6_565
Ta1 O2 1.969(13) .
Ta1 O2 1.969(13) 2_556
Ta1 O2 1.969(13) 5_566
O1 O1 0.83(3) 6_565
O1 O3 0.836(19) .
O1 C2 1.400(16) .
O1 O3 1.60(3) 6_565
O1 O4 1.59(2) .
O1 C14 1.83(2) .
O1 Na1 2.540(16) .
O2 O2 0.82(3) 6_565
O2 O5 0.843(17) .
O2 C1 1.404(15) .
O2 O5 1.61(2) 6_565
O2 O6 1.60(2) .
O2 C13 1.85(2) .
O2 Na1 2.517(14) 5_566
O3 O4 0.812(19) .
O3 C2 1.409(17) .
O3 O1 1.60(3) 6_565
O3 O6 1.60(2) 2_556
O3 C12 1.85(2) .
O3 Na1 2.521(16) .
O4 O6 0.841(19) 2_556
O4 C3 1.414(19) 2_556
O4 O5 1.60(2) 2_556
O4 C12 1.85(2) .
O4 Na1 2.515(16) .
O5 O6 0.819(18) .
O5 C1 1.404(17) .
O5 O2 1.61(2) 6_565
O5 O4 1.60(2) 2_556
O5 C11 1.835(19) .
O5 Na1 2.513(13) 5_566
O6 O4 0.841(19) 2_556
O6 C3 1.412(17) .
O6 O3 1.60(2) 2_556
O6 C11 1.845(19) .
O6 Na1 2.509(14) 5_566
C1 C23 1.50(3) .
C1 C22 1.50(2) .
C1 C2 1.552(13) .
C1 C11 1.719(17) .
C1 C13 1.740(14) .
C2 C25 1.50(2) .
C2 C21 1.52(2) .
C2 C12 1.721(18) .
C2 C14 1.739(14) .
C3 O4 1.414(19) 2_556
C3 C26 1.49(2) 2_556
C3 C24 1.51(2) .
C3 C3 1.549(17) 2_556
C3 C12 1.732(17) 2_556
C3 C11 1.752(16) .
C11 C23 1.31(3) .
C11 C24 1.34(3) .
C12 C25 1.31(3) .
C12 C26 1.34(3) .
C12 C3 1.732(17) 2_556
C13 C22 1.32(3) .
C13 C22 1.32(3) 6_565
C13 C1 1.740(14) 6_565
C13 O2 1.85(2) 6_565
C14 C21 1.33(3) 6_565
C14 C21 1.33(3) .
C14 C2 1.739(14) 6_565
C14 O1 1.83(2) 6_565
C21 C25 1.70(5) .
C22 C23 1.67(4) .
C24 C26 1.67(4) 2_556
C26 C3 1.49(2) 2_556
C26 C24 1.67(4) 2_556
Na1 O1A 2.236(16) .
Na1 O2A 2.222(19) 2
Na1 O2A 2.222(19) 5_565
Na1 O2A 2.239(12) .
Na1 O2A 2.239(12) 6_565
Na1 O1A 2.245(19) 5_565
Na1 Na1 2.237(10) 5_565
Na1 O4 2.515(16) 6_565
Na1 O6 2.509(14) 2_556
Na1 O6 2.509(14) 5_566
Na1 O5 2.513(13) 2_556
O1A C2A 1.70(3) 6_565
O1A C2A 1.70(3) .
O1A Na1 2.245(19) 5_565
O2A C3A 1.69(4) 5_565
O2A C1A 1.62(4) .
O2A Na1 2.222(19) 5_565
C1A C1A 1.30(6) 2
C2A C3A 1.36(5) .
C3A O2A 1.69(4) 5_565
